data_2010803
loop_
_publ_author_name
' Kanazawa, Hitoshi  '

_publ_section_title
;
 <i>N</i>-Carboxy-<small>L</small>-phenylalanine anhydride
;
_journal_issue 4
_journal_name_full 'Acta Crystallographica Section C'
_journal_page_first 469
_journal_page_last 470
_journal_paper_doi 10.1107/S0108270100000330
_journal_volume 56
_journal_year 2000
_chemical_formula_moiety 'C10 H9 N O3 '
_chemical_formula_sum 'C10 H9 N O3'
_chemical_formula_weight 191.19
_space_group_IT_number 19
_symmetry_cell_setting orthorhombic
_symmetry_space_group_name_Hall 'P 2ac 2ab'
_symmetry_space_group_name_H-M 'P 21 21 21'
_cell_angle_alpha 90
_cell_angle_beta 90
_cell_angle_gamma 90
_cell_formula_units_Z 4
_cell_length_a 10.881(2)
_cell_length_b 15.753(2)
_cell_length_c 5.4764(5)
_cell_measurement_reflns_used 1440
_cell_measurement_temperature 293.2
_cell_measurement_theta_max 29.02
_cell_measurement_theta_min 1.245
_cell_volume 938.7(2)
_computing_cell_refinement PROCESS
_computing_data_collection 'PROCESS (Rigaku, 1996)'
_computing_data_reduction 'TEXSAN (Molecular Structure Corporation, 1999)'
_computing_molecular_graphics 'ORTEPII (Johnson, 1976)'
_computing_publication_material TEXSAN
_computing_structure_refinement TEXSAN
_computing_structure_solution 'SIR92 (Altomare et al., 1994)'
_diffrn_detector_area_resol_mean 10
_diffrn_measured_fraction_theta_full .968
_diffrn_measured_fraction_theta_max .968
_diffrn_measurement_device_type 'Rigaku RAXIS-IV Imaging Plate'
_diffrn_measurement_method \w
_diffrn_radiation_type 'Mo K\a'
_diffrn_radiation_wavelength .7107
_diffrn_reflns_av_R_equivalents .059
_diffrn_reflns_limit_h_max 14
_diffrn_reflns_limit_h_min -14
_diffrn_reflns_limit_k_max 21
_diffrn_reflns_limit_k_min -21
_diffrn_reflns_limit_l_max 7
_diffrn_reflns_limit_l_min -7
_diffrn_reflns_number 6823
_diffrn_reflns_theta_full 29.02
_diffrn_reflns_theta_max 29.02
_exptl_absorpt_coefficient_mu .101
_exptl_absorpt_correction_type none
_exptl_crystal_colour colourless
_exptl_crystal_density_diffrn 1.353
_exptl_crystal_density_method 'not measured'
_exptl_crystal_description needle
_exptl_crystal_size_max .25
_exptl_crystal_size_mid .15
_exptl_crystal_size_min .15
_refine_diff_density_max .21
_refine_diff_density_min -.17
_refine_ls_extinction_coef .075(9)
_refine_ls_extinction_method 'Zachariasen (1967) type 2 Gaussian isotropic'
_refine_ls_goodness_of_fit_ref 1.250
_refine_ls_hydrogen_treatment mixed
_refine_ls_number_parameters 133
_refine_ls_number_reflns 1427
_refine_ls_R_factor_gt .055
_refine_ls_shift/su_max <0.001
_refine_ls_structure_factor_coef Fsqd
_refine_ls_weighting_details 'calc w = 1/[\s^2^(Fo^2^)+{0.067[Max(Fo^2^,0) + 2Fc^2^]/3}^2^]'
_refine_ls_weighting_scheme calc
_refine_ls_wR_factor_ref .158
_reflns_number_gt 1032
_reflns_number_total 1427
_reflns_threshold_expression F^2^>2\s(F^2^)
_cod_data_source_file de1122.cif
_cod_data_source_block I
_cod_original_formula_sum 'C10 H9 N O3 '
_cod_database_code 2010803

loop_
_symmetry_equiv_pos_as_xyz
x,y,z
1/2-x,-y,1/2+z
1/2+x,1/2-y,-z
-x,1/2+y,1/2-z

loop_
_atom_site_label
_atom_site_fract_x
_atom_site_fract_y
_atom_site_fract_z
_atom_site_U_iso_or_equiv
_atom_site_adp_type
_atom_site_calc_flag
_atom_site_refinement_flags
_atom_site_occupancy
_atom_site_disorder_assembly
_atom_site_disorder_group
_atom_site_type_symbol
O1 1.1488(2) -.00710(10) -.0384(3) .0855(6) Uani d . 1.00 . . O
O2 .95310(10) .02300(10) .0607(3) .0640(4) Uani d . 1.00 . . O
O3 .7821(2) .06000(10) .2637(4) .0870(6) Uani d . 1.00 . . O
N1 1.0946(2) .04060(10) .3457(3) .0624(5) Uani d . 1.00 . . N
C1 1.0772(2) .0163(2) .1157(4) .0593(5) Uani d . 1.00 . . C
C2 .8905(2) .05010(10) .2637(4) .0604(5) Uani d . 1.00 . . C
C3 .9816(3) .06420(10) .4667(4) .0641(5) Uani d . 1.00 . . C
C4 .9762(3) .1560(2) .5641(4) .0895(8) Uani d . 1.00 . . C
C5 .9914(3) .22270(10) .3679(5) .0809(7) Uani d . 1.00 . . C
C6 .8899(3) .2577(2) .2521(7) .1007(10) Uani d . 1.00 . . C
C7 .9054(4) .3163(2) .0613(8) .1070(10) Uani d . 1.00 . . C
C8 1.0181(4) .3393(2) -.0105(6) .1009(9) Uani d . 1.00 . . C
C9 1.1172(5) .3065(2) .1027(9) .1220(10) Uani d . 1.00 . . C
C10 1.1053(4) .2482(2) .2907(8) .1054(10) Uani d . 1.00 . . C
H1 1.172(2) .038(2) .407(5) .070(7) Uiso calc . 1.00 . . H
H2 .9656 .0253 .5979 .0751 Uiso calc . 1.00 . . H
H3 .8986 .1636 .6421 .1119 Uiso calc . 1.00 . . H
H4 1.0397 .1626 .6828 .1119 Uiso calc . 1.00 . . H
H5 .8089 .2407 .3070 .1179 Uiso calc . 1.00 . . H
H6 .8317 .3389 -.0213 .1275 Uiso calc . 1.00 . . H
H7 1.0295 .3782 -.1436 .1179 Uiso calc . 1.00 . . H
H8 1.1965 .3262 .0544 .1421 Uiso calc . 1.00 . . H
H9 1.1794 .2239 .3640 .1260 Uiso calc . 1.00 . . H

loop_
_atom_site_aniso_label
_atom_site_aniso_U_11
_atom_site_aniso_U_22
_atom_site_aniso_U_33
_atom_site_aniso_U_12
_atom_site_aniso_U_13
_atom_site_aniso_U_23
O1 .0680(10) .1230(10) .0659(9) .0110(10) .0144(8) -.0150(10)
O2 .0559(8) .0950(10) .0409(6) -.0006(8) -.0030(6) .0010(7)
O3 .0644(9) .1020(10) .0950(10) .0106(9) .0174(9) .0200(10)
N1 .0660(10) .0720(10) .0493(8) .0063(10) -.0139(8) .0002(8)
C1 .0579(10) .0740(10) .0459(8) .0028(10) .0002(8) .0008(9)
C2 .0652(10) .0640(10) .0520(9) .0040(10) .0117(8) .0115(10)
C3 .0850(10) .0650(10) .0419(8) .0080(10) .0078(9) .0067(9)
C4 .151(3) .0690(10) .0480(9) .005(2) .011(2) -.0056(9)
C5 .128(2) .0560(10) .0590(10) -.0020(10) .0060(10) -.0099(9)
C6 .122(2) .0740(10) .106(2) .031(2) .028(2) .014(2)
C7 .146(2) .0670(10) .109(2) .026(2) .000(3) .017(2)
C8 .166(3) .0560(10) .080(2) -.017(2) .007(2) .0050(10)
C9 .142(3) .094(2) .130(3) -.045(2) -.011(3) .031(2)
C10 .116(2) .092(2) .108(2) -.030(2) -.033(2) .015(2)

loop_
_atom_type_symbol
_atom_type_description
_atom_type_scat_dispersion_real
_atom_type_scat_dispersion_imag
_atom_type_scat_source
C C .003 .002 'International Tables Vol.C Tables 4.2.6.8 and 6.1.1.1'
H H .000 .000 'International Tables for Crystallography Vol.C Table 6.1.1.2'
N N .006 .003 'International Tables for Crystallography  Vol.C Tables 4.2.6.8 and 6.1.1.1'
O O .011 .006 'International Tables for Crystallography Vol.C Tables 4.2.6.8 and 6.1.1.1'

loop_
_geom_angle_atom_site_label_1
_geom_angle_atom_site_label_2
_geom_angle_atom_site_label_3
_geom_angle_site_symmetry_2
_geom_angle_site_symmetry_3
_geom_angle
_geom_angle_publ_flag
C1 O2 C2 1_555 1_555 109.4(2) yes
C1 N1 C3 1_555 1_555 112.7(2) yes
O1 C1 O2 1_555 1_555 119.9(2) yes
O1 C1 N1 1_555 1_555 131.2(3) yes
O2 C1 N1 1_555 1_555 108.9(2) yes
O2 C2 O3 1_555 1_555 122.3(3) yes
O2 C2 C3 1_555 1_555 108.4(2) yes
O3 C2 C3 1_555 1_555 129.3(3) yes
N1 C3 C2 1_555 1_555 100.6(2) yes
N1 C3 C4 1_555 1_555 115.6(3) no
C2 C3 C4 1_555 1_555 111.6(2) no
C3 C4 C5 1_555 1_555 113.7(2) no
C4 C5 C6 1_555 1_555 120.8(3) no
C4 C5 C10 1_555 1_555 121.5(3) no
C6 C5 C10 1_555 1_555 117.6(3) no
C5 C6 C7 1_555 1_555 120.1(4) no
C6 C7 C8 1_555 1_555 120.6(4) no
C7 C8 C9 1_555 1_555 119.7(3) no
C8 C9 C10 1_555 1_555 121.4(4) no
C5 C10 C9 1_555 1_555 120.5(4) no

loop_
_geom_bond_atom_site_label_1
_geom_bond_atom_site_label_2
_geom_bond_site_symmetry_1
_geom_bond_site_symmetry_2
_geom_bond_distance
_geom_bond_publ_flag
O1 C1 . . 1.207(3) yes
O2 C1 . . 1.388(3) yes
O2 C2 . . 1.372(3) yes
O3 C2 . . 1.187(4) yes
N1 C1 . . 1.329(3) yes
N1 C3 . . 1.447(4) yes
C2 C3 . . 1.508(4) yes
C3 C4 . . 1.542(4) yes
C4 C5 . . 1.513(4) yes
C5 C6 . . 1.390(5) no
C5 C10 . . 1.369(5) no
C6 C7 . . 1.406(6) no
C7 C8 . . 1.335(7) no
C8 C9 . . 1.346(7) no
C9 C10 . . 1.387(7) no

loop_
_geom_contact_atom_site_label_1
_geom_contact_atom_site_label_2
_geom_contact_distance
_geom_contact_site_symmetry_2
_geom_contact_publ_flag
O1 N1 2.911(3) 2_754 no
O1 C3 3.451(4) 1_554 no
O1 N1 3.504(3) 1_554 no
O1 O1 3.522(3) 2_755 no
O1 O1 3.522(3) 2_754 no
O1 C1 3.535(3) 2_754 no
O2 O3 3.303(3) 2_654 no
O2 C3 3.331(3) 1_554 no
O2 C4 3.441(3) 1_554 no
O3 O3 3.400(3) 2_655 no
O3 O3 3.400(3) 2_654 no
O3 C9 3.416(5) 3_455 no
O3 C8 3.565(5) 3_455 no
N1 C8 3.518(4) 4_745 no
N1 C7 3.570(4) 4_745 no
C3 C8 3.551(4) 4_745 no

loop_
_geom_hbond_atom_site_label_D
_geom_hbond_atom_site_label_H
_geom_hbond_atom_site_label_A
_geom_hbond_site_symmetry_A
_geom_hbond_distance_DH
_geom_hbond_distance_HA
_geom_hbond_distance_DA
_geom_hbond_angle_DHA
_geom_hbond_publ_flag
N1 H1 O1 1 .91(2) 2.03(2) 2.912(2) 162(2) no

loop_
_geom_torsion_atom_site_label_1
_geom_torsion_atom_site_label_2
_geom_torsion_atom_site_label_3
_geom_torsion_atom_site_label_4
_geom_torsion_site_symmetry_1
_geom_torsion_site_symmetry_2
_geom_torsion_site_symmetry_3
_geom_torsion_site_symmetry_4
_geom_torsion
_geom_torsion_publ_flag
O1 C1 O2 C2 1_555 1_555 1_555 1_555 179.7(3) yes
O1 C1 N1 C3 1_555 1_555 1_555 1_555 179.7(3) yes
O2 C1 N1 C3 1_555 1_555 1_555 1_555 1.2(3) yes
O2 C2 C3 N1 1_555 1_555 1_555 1_555 -.7(3) yes
O2 C2 C3 C4 1_555 1_555 1_555 1_555 122.5(2) no
O3 C2 O2 C1 1_555 1_555 1_555 1_555 -179.3(3) yes
O3 C2 C3 N1 1_555 1_555 1_555 1_555 -179.9(3) yes
O3 C2 C3 C4 1_555 1_555 1_555 1_555 -56.7(4) yes
N1 C1 O2 C2 1_555 1_555 1_555 1_555 -1.7(3) no
N1 C3 C4 C5 1_555 1_555 1_555 1_555 59.9(4) no
C1 O2 C2 C3 1_555 1_555 1_555 1_555 1.4(3) no
C1 N1 C3 C2 1_555 1_555 1_555 1_555 -.3(3) yes
C1 N1 C3 C4 1_555 1_555 1_555 1_555 -120.7(3) yes
C2 C3 C4 C5 1_555 1_555 1_555 1_555 -54.3(4) no
C3 C4 C5 C6 1_555 1_555 1_555 1_555 92.7(4) no
C3 C4 C5 C10 1_555 1_555 1_555 1_555 -84.3(4) no
C4 C5 C6 C7 1_555 1_555 1_555 1_555 -176.7(3) no
C4 C5 C10 C9 1_555 1_555 1_555 1_555 177.0(4) no
C5 C6 C7 C8 1_555 1_555 1_555 1_555 .0(6) no
C5 C10 C9 C8 1_555 1_555 1_555 1_555 -.7(7) no
C6 C5 C10 C9 1_555 1_555 1_555 1_555 -.1(6) no
C6 C7 C8 C9 1_555 1_555 1_555 1_555 -.7(7) no
C7 C6 C5 C10 1_555 1_555 1_555 1_555 .4(5) no
C7 C8 C9 C10 1_555 1_555 1_555 1_555 1.1(7) no

loop_
_cod_related_entry_id
_cod_related_entry_database
_cod_related_entry_code
1 ChemSpider 10446798
